data_4325416
loop_
_publ_author_name
'Sujit Sasmal'
'Sohini Sarkar'
'N\'uria Aliaga-Alcalde'
'Sasankasekhar Mohanta'

_publ_section_title
;
 Syntheses, Structures, and Magnetic Properties of Three One-Dimensional
 End-to-End Azide/Cyanate-Bridged Copper(II) Compounds Exhibiting
 Ferromagnetic Interaction: new Type of Solid State Isomerism
;
_journal_name_full 'Inorganic Chemistry'
_journal_page_first 5687
_journal_page_last 5695
_journal_paper_doi 10.1021/ic200462g
_journal_volume 50
_journal_year 2011
_chemical_formula_sum 'C14 H17 Cu O5 n3'
_chemical_formula_weight 370.85
_chemical_name_systematic
; 
 ? 
;
_space_group_IT_number 14
_symmetry_cell_setting monoclinic
_symmetry_space_group_name_Hall '-P 2ybc'
_symmetry_space_group_name_H-M 'P 1 21/c 1'
_atom_sites_solution_hydrogens geom
_atom_sites_solution_primary direct
_atom_sites_solution_secondary difmap
_audit_creation_method SHELXL-97
_cell_angle_alpha 90.00
_cell_angle_beta 100.290(5)
_cell_angle_gamma 90.00
_cell_formula_units_Z 4
_cell_length_a 9.3725(15)
_cell_length_b 9.1324(15)
_cell_length_c 19.663(3)
_cell_measurement_temperature 296(2)
_cell_volume 1656.0(5)
_computing_cell_refinement 'Bruker SAINT'
_computing_data_collection 'Bruker APEX2'
_computing_data_reduction 'Bruker SAINT'
_computing_molecular_graphics 'Bruker SHELXTL'
_computing_publication_material 'Bruker SHELXTL'
_computing_structure_refinement 'SHELXL-97 (Sheldrick, 2008)'
_computing_structure_solution 'SHELXS-97 (Sheldrick, 2008)'
_diffrn_ambient_temperature 296(2)
_diffrn_measured_fraction_theta_full 0.976
_diffrn_measured_fraction_theta_max 0.976
_diffrn_measurement_device_type 'Bruker APEX-II CCD'
_diffrn_measurement_method '\f and \w scans'
_diffrn_radiation_monochromator graphite
_diffrn_radiation_source 'fine-focus sealed tube'
_diffrn_radiation_type MoK\a
_diffrn_radiation_wavelength 0.71073
_diffrn_reflns_av_R_equivalents 0.0275
_diffrn_reflns_av_sigmaI/netI 0.0214
_diffrn_reflns_limit_h_max 12
_diffrn_reflns_limit_h_min -11
_diffrn_reflns_limit_k_max 12
_diffrn_reflns_limit_k_min -12
_diffrn_reflns_limit_l_max 24
_diffrn_reflns_limit_l_min -25
_diffrn_reflns_number 21278
_diffrn_reflns_theta_full 28.00
_diffrn_reflns_theta_max 28.00
_diffrn_reflns_theta_min 2.11
_exptl_absorpt_coefficient_mu 1.346
_exptl_absorpt_correction_T_max 0.7746
_exptl_absorpt_correction_T_min 0.6501
_exptl_absorpt_correction_type multi-scan
_exptl_absorpt_process_details 'SADABS (Sheldrick, 2008)'
_exptl_crystal_colour blue
_exptl_crystal_density_diffrn 1.487
_exptl_crystal_description square
_exptl_crystal_F_000 764
_exptl_crystal_size_max 0.35
_exptl_crystal_size_mid 0.28
_exptl_crystal_size_min 0.20
_refine_diff_density_max 1.009
_refine_diff_density_min -0.473
_refine_diff_density_rms 0.075
_refine_ls_extinction_method none
_refine_ls_goodness_of_fit_ref 1.206
_refine_ls_hydrogen_treatment constr
_refine_ls_matrix_type full
_refine_ls_number_parameters 208
_refine_ls_number_reflns 3896
_refine_ls_number_restraints 0
_refine_ls_restrained_S_all 1.206
_refine_ls_R_factor_all 0.0519
_refine_ls_R_factor_gt 0.0420
_refine_ls_shift/su_max 0.001
_refine_ls_shift/su_mean 0.000
_refine_ls_structure_factor_coef Fsqd
_refine_ls_weighting_details 'calc w=1/[\s^2^(Fo^2^)+(0.1000P)^2^+0.0000P] where P=(Fo^2^+2Fc^2^)/3'
_refine_ls_weighting_scheme calc
_refine_ls_wR_factor_gt 0.1470
_refine_ls_wR_factor_ref 0.1548
_reflns_number_gt 3182
_reflns_number_total 3896
_reflns_threshold_expression >2sigma(I)
_cod_data_source_file ic200462g_si_002_1.cif
_cod_data_source_block 1
_cod_original_sg_symbol_H-M 'P 1 21/c 1 '
_cod_original_formula_sum 'C14 H17 Cu n3 O5'
_cod_database_code 4325416

loop_
_symmetry_equiv_pos_as_xyz
'x, y, z'
'-x, y+1/2, -z+1/2'
'-x, -y, -z'
'x, -y-1/2, z-1/2'

loop_
_atom_site_label
_atom_site_type_symbol
_atom_site_fract_x
_atom_site_fract_y
_atom_site_fract_z
_atom_site_U_iso_or_equiv
_atom_site_adp_type
_atom_site_occupancy
_atom_site_symmetry_multiplicity
_atom_site_calc_flag
_atom_site_refinement_flags
C1 C -0.1008(3) 0.1261(3) 0.40939(14) 0.0548(6) Uani 1 1 d .
C2 C -0.2120(3) 0.2001(4) 0.43534(14) 0.0679(7) Uani 1 1 d .
H2 H -0.2172 0.3017 0.4327 0.082 Uiso 1 1 calc R
C3 C -0.3122(4) 0.1245(5) 0.4644(2) 0.0836(11) Uani 1 1 d .
H3 H -0.3847 0.1759 0.4809 0.100 Uiso 1 1 calc R
C4 C -0.3079(4) -0.0247(5) 0.46975(18) 0.0891(11) Uani 1 1 d .
H4 H -0.3783 -0.0744 0.4886 0.107 Uiso 1 1 calc R
C5 C -0.1995(4) -0.1003(4) 0.44718(17) 0.0747(9) Uani 1 1 d .
H5 H -0.1949 -0.2015 0.4522 0.090 Uiso 1 1 calc R
C6 C -0.0946(3) -0.0277(3) 0.41652(13) 0.0591(6) Uani 1 1 d .
C7 C 0.0190(4) -0.1145(3) 0.39599(16) 0.0581(7) Uani 1 1 d .
H7 H 0.0207 -0.2140 0.4063 0.070 Uiso 1 1 calc R
C8 C 0.2304(3) -0.1642(3) 0.34811(16) 0.0617(7) Uani 1 1 d .
H8A H 0.1991 -0.2653 0.3489 0.074 Uiso 1 1 calc R
H8B H 0.3191 -0.1527 0.3817 0.074 Uiso 1 1 calc R
C9 C 0.2562(3) -0.1244(2) 0.27740(17) 0.0573(7) Uani 1 1 d .
H9A H 0.3421 -0.1743 0.2682 0.069 Uiso 1 1 calc R
H9B H 0.1743 -0.1557 0.2431 0.069 Uiso 1 1 calc R
C10 C 0.2564(3) 0.0852(3) 0.19947(15) 0.0591(6) Uani 1 1 d .
H10A H 0.2481 0.1911 0.1980 0.071 Uiso 1 1 calc R
H10B H 0.1670 0.0448 0.1739 0.071 Uiso 1 1 calc R
C11 C 0.3809(3) 0.0393(4) 0.16514(17) 0.0732(8) Uani 1 1 d .
H11A H 0.3850 -0.0668 0.1636 0.088 Uiso 1 1 calc R
H11B H 0.3642 0.0751 0.1179 0.088 Uiso 1 1 calc R
C12 C 0.5420(3) 0.0394(3) 0.26984(19) 0.0755(9) Uani 1 1 d .
H12A H 0.6339 0.0767 0.2942 0.091 Uiso 1 1 calc R
H12B H 0.5480 -0.0666 0.2689 0.091 Uiso 1 1 calc R
C13 C 0.4231(3) 0.0843(3) 0.30730(16) 0.0587(6) Uani 1 1 d .
H13A H 0.4429 0.0438 0.3536 0.070 Uiso 1 1 calc R
H13B H 0.4234 0.1902 0.3115 0.070 Uiso 1 1 calc R
C14 C 0.1210(2) 0.4394(2) 0.28058(13) 0.0463(5) Uani 1 1 d .
Cu1 Cu 0.12345(3) 0.12834(3) 0.325659(15) 0.04858(16) Uani 1 1 d .
N1 n 0.1173(2) -0.0658(2) 0.36492(11) 0.0533(5) Uani 1 1 d .
N2 n 0.2755(2) 0.0357(2) 0.27237(11) 0.0494(5) Uani 1 1 d .
N3 n 0.1608(3) 0.3235(2) 0.29520(15) 0.0687(7) Uani 1 1 d .
O1 O -0.0086(2) 0.20436(19) 0.38196(10) 0.0602(5) Uani 1 1 d .
O2 O 0.5160(2) 0.0942(3) 0.20087(15) 0.0793(7) Uani 1 1 d .
O3 O 0.0827(2) 0.56123(18) 0.26560(11) 0.0701(6) Uani 1 1 d .
O4 O 0.0772(5) 0.4703(4) 0.4467(2) 0.1489(15) Uani 1 1 d .
O5 O 0.3624(8) 0.4692(14) 0.4553(4) 0.299(4) Uani 1 1 d .

loop_
_atom_site_aniso_label
_atom_site_aniso_U_11
_atom_site_aniso_U_22
_atom_site_aniso_U_33
_atom_site_aniso_U_23
_atom_site_aniso_U_13
_atom_site_aniso_U_12
C1 0.0567(15) 0.0588(16) 0.0438(13) -0.0015(10) -0.0045(11) 0.0012(10)
C2 0.0678(18) 0.078(2) 0.0550(16) 0.0011(14) 0.0039(13) 0.0060(15)
C3 0.068(2) 0.122(4) 0.060(2) -0.0007(17) 0.0075(16) 0.0018(18)
C4 0.073(2) 0.123(3) 0.070(2) 0.002(2) 0.0073(17) -0.029(2)
C5 0.076(2) 0.081(2) 0.0624(19) 0.0029(15) 0.0003(16) -0.0207(16)
C6 0.0585(15) 0.0640(16) 0.0487(14) 0.0043(11) -0.0068(11) -0.0112(12)
C7 0.0677(17) 0.0391(12) 0.0592(16) 0.0046(10) -0.0109(13) -0.0086(10)
C8 0.0662(17) 0.0332(10) 0.0787(19) 0.0037(11) -0.0062(14) 0.0067(11)
C9 0.0528(14) 0.0362(12) 0.0787(19) -0.0100(10) 0.0004(13) 0.0014(9)
C10 0.0512(14) 0.0537(13) 0.0685(17) 0.0027(13) -0.0002(12) 0.0033(11)
C11 0.0663(19) 0.074(2) 0.078(2) -0.0063(15) 0.0107(16) 0.0011(13)
C12 0.0475(15) 0.0635(17) 0.110(3) -0.0057(17) -0.0024(15) 0.0007(12)
C13 0.0510(14) 0.0461(12) 0.0716(17) -0.0076(12) -0.0095(12) -0.0039(11)
C14 0.0434(11) 0.0364(11) 0.0592(14) -0.0065(9) 0.0091(10) -0.0060(8)
Cu1 0.0502(2) 0.0289(2) 0.0634(3) 0.00085(10) 0.00138(16) 0.00123(9)
N1 0.0606(12) 0.0335(9) 0.0597(13) 0.0047(8) -0.0054(10) 0.0013(8)
N2 0.0425(10) 0.0367(9) 0.0635(13) -0.0034(8) -0.0053(9) 0.0025(7)
N3 0.0753(16) 0.0323(10) 0.0996(19) 0.0046(11) 0.0188(14) 0.0029(10)
O1 0.0723(12) 0.0420(9) 0.0671(11) -0.0018(8) 0.0143(9) 0.0014(8)
O2 0.0572(13) 0.0770(13) 0.1037(19) -0.0073(13) 0.0149(12) -0.0082(10)
O3 0.0719(12) 0.0346(9) 0.0928(15) 0.0007(8) -0.0153(10) 0.0019(8)
O4 0.217(4) 0.104(2) 0.140(3) -0.056(2) 0.072(3) -0.059(3)
O5 0.212(8) 0.427(13) 0.232(6) 0.000(8) -0.034(6) -0.013(7)

loop_
_atom_type_symbol
_atom_type_description
_atom_type_scat_dispersion_real
_atom_type_scat_dispersion_imag
_atom_type_scat_source
C C 0.0033 0.0016 'International Tables Vol C Tables 4.2.6.8 and 6.1.1.4'
H H 0.0000 0.0000 'International Tables Vol C Tables 4.2.6.8 and 6.1.1.4'
N N 0.0061 0.0033 'International Tables Vol C Tables 4.2.6.8 and 6.1.1.4'
O O 0.0106 0.0060 'International Tables Vol C Tables 4.2.6.8 and 6.1.1.4'
Cu Cu 0.3201 1.2651 'International Tables Vol C Tables 4.2.6.8 and 6.1.1.4'

loop_
_geom_angle_atom_site_label_1
_geom_angle_atom_site_label_2
_geom_angle_atom_site_label_3
_geom_angle
O1 C1 C2 118.1(2)
O1 C1 C6 124.4(3)
C2 C1 C6 117.4(3)
C3 C2 C1 121.0(3)
C4 C3 C2 121.4(4)
C5 C4 C3 119.5(4)
C4 C5 C6 121.2(4)
C5 C6 C1 119.4(3)
C5 C6 C7 117.9(3)
C1 C6 C7 122.6(3)
N1 C7 C6 125.2(2)
N1 C8 C9 107.6(2)
N2 C9 C8 110.1(2)
N2 C10 C11 112.2(2)
O2 C11 C10 111.8(3)
O2 C12 C13 110.8(2)
N2 C13 C12 113.6(2)
N3 C14 O3 178.5(3)
N3 Cu1 O1 90.94(10)
N3 Cu1 n1 170.75(10)
O1 Cu1 n1 91.88(9)
N3 Cu1 n2 92.32(9)
O1 Cu1 n2 174.92(7)
N1 Cu1 n2 84.31(9)
C7 n1 C8 120.4(2)
C7 n1 Cu1 125.88(18)
C8 n1 Cu1 113.26(18)
C9 n2 C10 111.8(2)
C9 n2 C13 112.1(2)
C10 n2 C13 107.2(2)
C9 n2 Cu1 105.29(17)
C10 n2 Cu1 112.65(15)
C13 n2 Cu1 107.83(15)
C14 n3 Cu1 149.8(2)
C1 O1 Cu1 125.30(16)
C11 O2 C12 109.4(2)

loop_
_geom_bond_atom_site_label_1
_geom_bond_atom_site_label_2
_geom_bond_distance
C1 O1 1.309(3)
C1 C2 1.411(4)
C1 C6 1.412(4)
C2 C3 1.371(5)
C3 C4 1.367(5)
C4 C5 1.366(6)
C5 C6 1.408(4)
C6 C7 1.442(4)
C7 n1 1.273(4)
C8 n1 1.471(4)
C8 C9 1.498(5)
C9 n2 1.479(3)
C10 n2 1.483(4)
C10 C11 1.508(4)
C11 O2 1.425(4)
C12 O2 1.425(4)
C12 C13 1.498(5)
C13 n2 1.498(3)
C14 n3 1.142(3)
C14 O3 1.190(3)
Cu1 n3 1.932(2)
Cu1 O1 1.9312(19)
Cu1 n1 1.9389(19)
Cu1 n2 2.093(2)
